data_7012843
loop_
_publ_author_name
'Iwatsuki, Satoshi'
'Kashiwamura, Shinsaku'
'Kashiwabara, Kazuo'
'Suzuki, Takayoshi'
'Takagi, Hideo D.'

_publ_section_title
;
 Syntheses, crystal structures and isomerization kinetics of a series
 of [Co(dtc)~2~{P(OMe)~3-n~Ph~n~}~2~]^+^ (n = 0--2) complexes
 (dtc^-^ = N,N-dimethyldithiocarbamate): role of \s-donicity, \p-acidity,
 and cone angle of the P-ligands in the trans influence and trans effect
;
_journal_coden_ASTM DTARAF
_journal_issue 11
_journal_name_full 'Dalton Transactions'
_journal_page_first 2280
_journal_page_last 2292
_journal_paper_doi 10.1039/b301712e
_journal_year 2003
_chemical_formula_moiety 'C22 H34 Co N2 O4 P2 S4 1+, B F4 1-, C3 H6 O'
_chemical_formula_sum 'C25 H40 B Co F4 N2 O5 P2 S4'
_chemical_formula_weight 784.51
_chemical_name_common trans-[Co(dtc)~2~{P(OMe)~2~Ph}~2~]BF~4~.(CH~3~)~2~CO
_chemical_name_systematic
; 
trans-Bis(dimethyldithiocarbamato)bis(dimethyl phenylphosphonito)cobalt(III)
Tetrafluoroborate Acetone solvate
;
_space_group_IT_number 14
_symmetry_cell_setting monoclinic
_symmetry_space_group_name_Hall '-P 2yab'
_symmetry_space_group_name_H-M 'P 1 21/a 1'
_atom_sites_solution_hydrogens geom
_atom_sites_solution_primary direct
_atom_sites_solution_secondary difmap
_audit_creation_method SHELXL-97
_cell_angle_alpha 90.00
_cell_angle_beta 94.410(10)
_cell_angle_gamma 90.00
_cell_formula_units_Z 4
_cell_length_a 11.025(2)
_cell_length_b 12.5943(17)
_cell_length_c 25.5808(18)
_cell_measurement_reflns_used 25
_cell_measurement_temperature 296(2)
_cell_measurement_theta_max 15.0
_cell_measurement_theta_min 14.9
_cell_volume 3541.4(8)
_computing_cell_refinement 'MSC/AFC Diffractometer Control'
_computing_data_collection 'MSC/AFC Diffractometer Control'
_computing_data_reduction 'teXsan Ver. 1.11'
_computing_molecular_graphics 'ORTEP in teXsan'
_computing_publication_material 'SHELXL-97 (Sheldrick, 1997)'
_computing_structure_refinement 'SHELXL-97 (Sheldrick, 1997)'
_computing_structure_solution 'SHELXS-86 (Sheldrick, 1990)'
_diffrn_ambient_temperature 296(2)
_diffrn_measured_fraction_theta_full 0.999
_diffrn_measured_fraction_theta_max 0.999
_diffrn_measurement_device_type 'Rigaku AFC-5R'
_diffrn_measurement_method \w
_diffrn_radiation_monochromator graphite
_diffrn_radiation_source 'rotating anode'
_diffrn_radiation_type 'Mo K\a'
_diffrn_radiation_wavelength 0.71069
_diffrn_reflns_av_R_equivalents 0.0184
_diffrn_reflns_av_sigmaI/netI 0.0747
_diffrn_reflns_limit_h_max 15
_diffrn_reflns_limit_h_min 0
_diffrn_reflns_limit_k_max 17
_diffrn_reflns_limit_k_min 0
_diffrn_reflns_limit_l_max 35
_diffrn_reflns_limit_l_min -35
_diffrn_reflns_number 10839
_diffrn_reflns_theta_full 30.01
_diffrn_reflns_theta_max 30.01
_diffrn_reflns_theta_min 2.54
_diffrn_standards_decay_% 4.90
_diffrn_standards_interval_count 150
_diffrn_standards_number 3
_exptl_absorpt_coefficient_mu 0.868
_exptl_absorpt_correction_T_max 0.999
_exptl_absorpt_correction_T_min 0.948
_exptl_absorpt_correction_type psi-scan
_exptl_absorpt_process_details '(North, Phillips & Mathews, 1968)'
_exptl_crystal_colour red
_exptl_crystal_density_diffrn 1.471
_exptl_crystal_density_method 'not measured'
_exptl_crystal_description prism
_exptl_crystal_F_000 1624
_exptl_crystal_size_max 0.42
_exptl_crystal_size_mid 0.40
_exptl_crystal_size_min 0.38
_refine_diff_density_max 0.877
_refine_diff_density_min -0.595
_refine_diff_density_rms 0.073
_refine_ls_extinction_coef 0.0025(3)
_refine_ls_extinction_expression Fc^*^=kFc[1+0.001xFc^2^\l^3^/sin(2\q)]^-1/4^
_refine_ls_extinction_method SHELXL
_refine_ls_goodness_of_fit_ref 1.006
_refine_ls_hydrogen_treatment constr
_refine_ls_matrix_type full
_refine_ls_number_parameters 401
_refine_ls_number_reflns 10336
_refine_ls_number_restraints 0
_refine_ls_restrained_S_all 1.006
_refine_ls_R_factor_all 0.1789
_refine_ls_R_factor_gt 0.0447
_refine_ls_shift/su_max 0.017
_refine_ls_shift/su_mean 0.002
_refine_ls_structure_factor_coef Fsqd
_refine_ls_weighting_details 'calc w=1/[\s^2^(Fo^2^)+(0.0850P)^2^+0.0000P] where P=(Fo^2^+2Fc^2^)/3'
_refine_ls_weighting_scheme calc
_refine_ls_wR_factor_gt 0.1427
_refine_ls_wR_factor_ref 0.1880
_reflns_number_gt 3559
_reflns_number_total 10336
_reflns_threshold_expression 'I > 2\s(I)'
_cod_data_source_file b301712e.txt
_cod_data_source_block trPOMe2Ph
_cod_original_cell_volume 3541.5(8)
_cod_database_code 7012843

loop_
_symmetry_equiv_pos_as_xyz
'x, y, z'
'-x+1/2, y+1/2, -z'
'-x, -y, -z'
'x-1/2, -y-1/2, z'

loop_
_atom_site_label
_atom_site_type_symbol
_atom_site_fract_x
_atom_site_fract_y
_atom_site_fract_z
_atom_site_U_iso_or_equiv
_atom_site_adp_type
_atom_site_occupancy
_atom_site_symmetry_multiplicity
_atom_site_calc_flag
_atom_site_refinement_flags
_atom_site_disorder_assembly
_atom_site_disorder_group
Co1 Co 0.0000 0.0000 0.5000 0.0354(3) Uani 1 2 d S . .
Co2 Co 0.0000 0.5000 0.0000 0.0347(3) Uani 1 2 d S . .
S1 S 0.01380(12) 0.08231(11) 0.57868(5) 0.0434(4) Uani 1 1 d . . .
S2 S 0.02602(12) -0.13656(10) 0.55754(5) 0.0461(4) Uani 1 1 d . . .
S3 S 0.01686(11) 0.58135(11) 0.07934(5) 0.0426(4) Uani 1 1 d . . .
S4 S 0.02616(12) 0.36235(10) 0.05672(5) 0.0447(4) Uani 1 1 d . . .
P1 P 0.20490(13) -0.00427(12) 0.49839(5) 0.0410(4) Uani 1 1 d . . .
P2 P 0.20516(12) 0.49501(11) -0.00255(5) 0.0387(4) Uani 1 1 d . . .
F1 F 0.8071(5) 0.3129(6) 0.2195(2) 0.178(3) Uani 1 1 d . . .
F2 F 0.6626(6) 0.4175(5) 0.2209(2) 0.207(3) Uani 1 1 d . . .
F3 F 0.7041(5) 0.3117(5) 0.2843(2) 0.190(3) Uani 1 1 d . . .
F4 F 0.8342(6) 0.4337(5) 0.2748(3) 0.252(4) Uani 1 1 d . . .
O1 O 0.2723(3) 0.0818(3) 0.46491(15) 0.0628(11) Uani 1 1 d . . .
O2 O 0.2474(3) -0.1179(3) 0.47892(13) 0.0539(10) Uani 1 1 d . . .
O4 O 0.2700(3) 0.5820(3) -0.03685(13) 0.0536(10) Uani 1 1 d . . .
O5 O 0.2440(3) 0.3814(3) -0.02344(13) 0.0519(10) Uani 1 1 d . . .
O51 O 0.9179(4) 0.7322(4) 0.2447(2) 0.1097(16) Uani 1 1 d . . .
N1 N 0.0547(4) -0.0625(4) 0.65646(17) 0.0619(14) Uani 1 1 d . . .
N2 N 0.0607(4) 0.4373(4) 0.15488(16) 0.0580(14) Uani 1 1 d . . .
C1 C 0.0362(4) -0.0414(4) 0.6061(2) 0.0473(16) Uani 1 1 d . . .
C2 C 0.0664(6) 0.0246(5) 0.69459(19) 0.087(2) Uani 1 1 d . . .
H2A H 0.0636 -0.0035 0.7294 0.107 Uiso 1 1 calc R . .
H2B H 0.0007 0.0739 0.6876 0.107 Uiso 1 1 calc R . .
H2C H 0.1425 0.0604 0.6918 0.107 Uiso 1 1 calc R . .
C3 C 0.0732(6) -0.1722(5) 0.6755(2) 0.092(2) Uani 1 1 d . . .
H3A H 0.0040 -0.2147 0.6638 0.109 Uiso 1 1 calc R . .
H3B H 0.0824 -0.1723 0.7131 0.109 Uiso 1 1 calc R . .
H3C H 0.1450 -0.2011 0.6620 0.109 Uiso 1 1 calc R . .
C4 C 0.0375(4) 0.4559(4) 0.10500(17) 0.0421(15) Uani 1 1 d . . .
C5 C 0.0746(6) 0.5218(5) 0.1942(2) 0.091(2) Uani 1 1 d . . .
H5A H 0.1016 0.4917 0.2276 0.111 Uiso 1 1 calc R . .
H5B H -0.0022 0.5566 0.1969 0.111 Uiso 1 1 calc R . .
H5C H 0.1334 0.5725 0.1841 0.111 Uiso 1 1 calc R . .
C6 C 0.0798(6) 0.3275(5) 0.1750(2) 0.083(2) Uani 1 1 d . . .
H6A H 0.0160 0.2824 0.1601 0.108 Uiso 1 1 calc R . .
H6B H 0.0788 0.3276 0.2125 0.108 Uiso 1 1 calc R . .
H6C H 0.1569 0.3016 0.1654 0.108 Uiso 1 1 calc R . .
C11 C 0.2956(4) 0.0158(4) 0.5590(2) 0.0474(15) Uani 1 1 d . . .
C12 C 0.3278(5) -0.0653(4) 0.5942(2) 0.0623(18) Uani 1 1 d . . .
H12 H 0.3026 -0.1341 0.5858 0.072 Uiso 1 1 calc R . .
C13 C 0.3962(5) -0.0480(5) 0.6418(2) 0.0684(19) Uani 1 1 d . . .
H13 H 0.4157 -0.1038 0.6647 0.084 Uiso 1 1 calc R . .
C14 C 0.4343(5) 0.0544(5) 0.6537(2) 0.0715(19) Uani 1 1 d . . .
H14 H 0.4803 0.0672 0.6851 0.094 Uiso 1 1 calc R . .
C15 C 0.4051(5) 0.1390(4) 0.6197(2) 0.0583(16) Uani 1 1 d . . .
H15 H 0.4309 0.2077 0.6279 0.077 Uiso 1 1 calc R . .
C16 C 0.3362(4) 0.1172(5) 0.57310(19) 0.0526(16) Uani 1 1 d . . .
H16 H 0.3162 0.1731 0.5503 0.066 Uiso 1 1 calc R . .
C17 C 0.3732(5) -0.1410(4) 0.4719(2) 0.076(2) Uani 1 1 d . . .
H17A H 0.3796 -0.2112 0.4577 0.096 Uiso 1 1 calc R . .
H17B H 0.4198 -0.1370 0.5051 0.096 Uiso 1 1 calc R . .
H17C H 0.4038 -0.0903 0.4481 0.096 Uiso 1 1 calc R . .
C23 C 0.2676(5) 0.0843(5) 0.4095(2) 0.0712(18) Uani 1 1 d . . .
H23A H 0.3449 0.1071 0.3986 0.084 Uiso 1 1 calc R . .
H23B H 0.2055 0.1329 0.3964 0.084 Uiso 1 1 calc R . .
H23C H 0.2495 0.0145 0.3959 0.084 Uiso 1 1 calc R . .
C31 C 0.2986(4) 0.5170(5) 0.0590(2) 0.0494(16) Uani 1 1 d . . .
C32 C 0.3255(4) 0.4297(5) 0.0906(2) 0.0608(18) Uani 1 1 d . . .
H32 H 0.3000 0.3620 0.0802 0.078 Uiso 1 1 calc R . .
C33 C 0.3916(6) 0.4462(6) 0.1383(3) 0.079(2) Uani 1 1 d . . .
H33 H 0.4092 0.3884 0.1601 0.097 Uiso 1 1 calc R . .
C34 C 0.4316(6) 0.5437(8) 0.1541(2) 0.093(3) Uani 1 1 d . . .
H34 H 0.4763 0.5528 0.1861 0.099 Uiso 1 1 calc R . .
C35 C 0.4044(5) 0.6287(6) 0.1217(2) 0.079(2) Uani 1 1 d . . .
H35 H 0.4312 0.6958 0.1326 0.086 Uiso 1 1 calc R . .
C36 C 0.3396(5) 0.6191(4) 0.0742(2) 0.0586(17) Uani 1 1 d . . .
H36 H 0.3232 0.6778 0.0527 0.068 Uiso 1 1 calc R . .
C37 C 0.3705(4) 0.3578(5) -0.0315(2) 0.0738(19) Uani 1 1 d . . .
H37A H 0.3750 0.2919 -0.0501 0.086 Uiso 1 1 calc R . .
H37B H 0.4163 0.3522 0.0019 0.086 Uiso 1 1 calc R . .
H37C H 0.4036 0.4137 -0.0516 0.086 Uiso 1 1 calc R . .
C43 C 0.2669(5) 0.5846(4) -0.09279(18) 0.0707(19) Uani 1 1 d . . .
H43A H 0.3424 0.6125 -0.1033 0.089 Uiso 1 1 calc R . .
H43B H 0.2011 0.6291 -0.1063 0.089 Uiso 1 1 calc R . .
H43C H 0.2552 0.5140 -0.1064 0.089 Uiso 1 1 calc R . .
C51 C 0.8151(7) 0.7085(5) 0.2460(3) 0.093(2) Uani 1 1 d . . .
C52 C 0.7371(6) 0.6816(6) 0.1973(3) 0.140(3) Uani 1 1 d . . .
H52A H 0.6552 0.6691 0.2061 0.168 Uiso 1 1 calc R . .
H52B H 0.7680 0.6188 0.1817 0.168 Uiso 1 1 calc R . .
H52C H 0.7381 0.7395 0.1730 0.168 Uiso 1 1 calc R . .
C53 C 0.7554(7) 0.6999(7) 0.2942(3) 0.163(4) Uani 1 1 d . . .
H53A H 0.7279 0.7687 0.3042 0.174 Uiso 1 1 calc R . .
H53B H 0.8117 0.6723 0.3214 0.174 Uiso 1 1 calc R . .
H53C H 0.6871 0.6528 0.2891 0.174 Uiso 1 1 calc R . .
B B 0.7451(13) 0.3838(6) 0.2534(5) 0.084(2) Uani 1 1 d . . .

loop_
_atom_site_aniso_label
_atom_site_aniso_U_11
_atom_site_aniso_U_22
_atom_site_aniso_U_33
_atom_site_aniso_U_23
_atom_site_aniso_U_13
_atom_site_aniso_U_12
Co1 0.0381(7) 0.0336(6) 0.0348(6) -0.0008(5) 0.0054(5) 0.0046(6)
Co2 0.0377(7) 0.0320(6) 0.0347(6) -0.0007(5) 0.0046(5) 0.0022(6)
S1 0.0491(10) 0.0384(9) 0.0429(8) -0.0023(8) 0.0054(7) 0.0037(8)
S2 0.0543(10) 0.0386(9) 0.0457(9) 0.0043(7) 0.0056(8) 0.0048(8)
S3 0.0463(9) 0.0442(10) 0.0377(8) -0.0084(8) 0.0051(7) 0.0041(8)
S4 0.0538(10) 0.0356(9) 0.0450(9) 0.0025(7) 0.0063(8) 0.0047(7)
P1 0.0387(10) 0.0430(11) 0.0417(9) -0.0003(9) 0.0055(8) 0.0026(10)
P2 0.0367(9) 0.0375(10) 0.0428(9) -0.0004(9) 0.0092(8) 0.0030(9)
F1 0.134(4) 0.254(7) 0.151(5) -0.053(5) 0.029(4) -0.017(4)
F2 0.215(7) 0.194(6) 0.197(6) 0.068(5) -0.086(5) 0.018(5)
F3 0.165(5) 0.268(7) 0.143(5) 0.091(5) 0.047(4) 0.062(5)
F4 0.211(7) 0.237(7) 0.290(8) -0.097(6) -0.086(6) -0.098(6)
O1 0.058(3) 0.066(3) 0.066(3) 0.012(2) 0.012(2) -0.008(2)
O2 0.045(3) 0.049(3) 0.068(3) -0.012(2) 0.007(2) 0.009(2)
O4 0.060(3) 0.060(2) 0.044(2) 0.003(2) 0.0175(19) -0.011(2)
O5 0.042(2) 0.050(3) 0.064(2) -0.011(2) 0.010(2) 0.010(2)
O51 0.070(3) 0.125(4) 0.135(4) -0.001(3) 0.014(3) -0.025(3)
N1 0.069(4) 0.077(4) 0.041(3) 0.001(3) 0.009(3) 0.011(3)
N2 0.068(3) 0.069(4) 0.037(3) 0.014(3) 0.003(2) 0.015(3)
C1 0.045(4) 0.044(4) 0.054(4) -0.009(3) 0.010(3) -0.001(3)
C2 0.112(6) 0.104(5) 0.042(3) -0.010(4) -0.007(3) 0.013(4)
C3 0.121(6) 0.086(5) 0.070(5) 0.045(4) 0.007(4) 0.029(4)
C4 0.045(4) 0.056(4) 0.026(3) 0.008(3) 0.005(2) 0.006(3)
C5 0.113(6) 0.120(6) 0.041(3) -0.021(4) 0.008(4) 0.021(4)
C6 0.108(6) 0.088(5) 0.053(4) 0.019(4) 0.018(4) 0.011(4)
C11 0.040(4) 0.047(4) 0.056(4) -0.008(3) 0.010(3) -0.005(3)
C12 0.068(5) 0.046(3) 0.071(4) 0.015(3) -0.007(4) 0.011(3)
C13 0.059(4) 0.080(5) 0.065(4) 0.018(4) -0.003(3) 0.013(4)
C14 0.062(4) 0.092(5) 0.061(4) -0.022(4) 0.009(3) -0.015(4)
C15 0.054(4) 0.059(3) 0.063(4) -0.002(3) 0.016(3) -0.014(3)
C16 0.033(3) 0.079(5) 0.045(3) -0.009(3) 0.000(2) 0.000(3)
C17 0.066(5) 0.074(4) 0.093(5) -0.014(3) 0.026(4) 0.028(4)
C23 0.047(4) 0.091(5) 0.076(4) 0.010(4) 0.012(3) -0.013(4)
C31 0.035(3) 0.068(4) 0.044(3) 0.002(3) -0.004(3) 0.016(3)
C32 0.045(4) 0.087(5) 0.050(3) -0.003(4) 0.004(3) 0.003(3)
C33 0.064(5) 0.113(7) 0.058(4) 0.011(4) -0.007(3) 0.013(5)
C34 0.053(4) 0.182(9) 0.043(4) -0.001(5) -0.008(3) -0.003(5)
C35 0.051(4) 0.125(6) 0.059(4) -0.043(4) 0.001(3) -0.014(4)
C36 0.054(4) 0.043(3) 0.082(5) -0.006(3) 0.022(3) -0.005(3)
C37 0.046(4) 0.085(5) 0.091(5) -0.016(4) 0.010(4) 0.016(4)
C43 0.083(5) 0.090(5) 0.042(3) 0.018(3) 0.027(3) 0.001(4)
C51 0.081(4) 0.059(4) 0.140(7) -0.007(4) 0.014(4) 0.012(3)
C52 0.098(6) 0.123(7) 0.193(9) 0.042(6) -0.031(6) -0.036(5)
C53 0.153(8) 0.156(8) 0.193(10) -0.068(8) 0.101(7) -0.025(7)
B 0.093(5) 0.078(4) 0.076(5) 0.024(6) -0.020(4) -0.023(7)

loop_
_atom_type_symbol
_atom_type_description
_atom_type_scat_dispersion_real
_atom_type_scat_dispersion_imag
_atom_type_scat_source
Co Co 0.3494 0.9721 'International Tables Vol C Tables 4.2.6.8 and 6.1.1.4'
P P 0.1023 0.0942 'International Tables Vol C Tables 4.2.6.8 and 6.1.1.4'
F F 0.0171 0.0103 'International Tables Vol C Tables 4.2.6.8 and 6.1.1.4'
O O 0.0106 0.0060 'International Tables Vol C Tables 4.2.6.8 and 6.1.1.4'
S S 0.1246 0.1234 'International Tables Vol C Tables 4.2.6.8 and 6.1.1.4'
N N 0.0061 0.0033 'International Tables Vol C Tables 4.2.6.8 and 6.1.1.4'
C C 0.0033 0.0016 'International Tables Vol C Tables 4.2.6.8 and 6.1.1.4'
H H 0.0000 0.0000 'International Tables Vol C Tables 4.2.6.8 and 6.1.1.4'
B B 0.0013 0.0007 'International Tables Vol C Tables 4.2.6.8 and 6.1.1.4'

loop_
_geom_angle_atom_site_label_1
_geom_angle_atom_site_label_2
_geom_angle_atom_site_label_3
_geom_angle
_geom_angle_site_symmetry_1
_geom_angle_site_symmetry_3
_geom_angle_publ_flag
S1 Co1 S1 180.0 . 3_556 ?
S1 Co1 P1 88.39(5) . 3_556 ?
S1 Co1 P1 91.61(5) 3_556 3_556 ?
S1 Co1 P1 91.61(5) . . ?
S1 Co1 P1 88.39(5) 3_556 . ?
P1 Co1 P1 180.0 3_556 . ?
S1 Co1 S2 103.11(5) . 3_556 ?
S1 Co1 S2 76.89(5) 3_556 3_556 ?
P1 Co1 S2 85.24(5) 3_556 3_556 ?
P1 Co1 S2 94.75(5) . 3_556 ?
S1 Co1 S2 76.89(5) . . ?
S1 Co1 S2 103.11(5) 3_556 . ?
P1 Co1 S2 94.75(5) 3_556 . ?
P1 Co1 S2 85.25(5) . . ?
S2 Co1 S2 180.0 3_556 . ?
S4 Co2 S4 180.0 . 3_565 ?
S4 Co2 S3 76.99(5) . . ?
S4 Co2 S3 103.01(5) 3_565 . ?
S4 Co2 S3 103.01(5) . 3_565 ?
S4 Co2 S3 76.99(5) 3_565 3_565 ?
S3 Co2 S3 180.0 . 3_565 ?
S4 Co2 P2 94.64(5) . 3_565 ?
S4 Co2 P2 85.36(5) 3_565 3_565 ?
S3 Co2 P2 88.57(5) . 3_565 ?
S3 Co2 P2 91.43(5) 3_565 3_565 ?
S4 Co2 P2 85.36(5) . . ?
S4 Co2 P2 94.64(5) 3_565 . ?
S3 Co2 P2 91.43(5) . . ?
S3 Co2 P2 88.57(5) 3_565 . ?
P2 Co2 P2 180.0 3_565 . ?
C1 S1 Co1 86.89(18) . . ?
C1 S2 Co1 86.5(2) . . ?
C4 S3 Co2 85.76(16) . . ?
C4 S4 Co2 86.19(16) . . ?
O2 P1 O1 106.32(19) . . ?
O2 P1 C11 103.8(2) . . ?
O1 P1 C11 96.6(2) . . ?
O2 P1 Co1 110.12(15) . . ?
O1 P1 Co1 119.92(15) . . ?
C11 P1 Co1 118.13(18) . . ?
O5 P2 O4 106.66(18) . . ?
O5 P2 C31 106.0(2) . . ?
O4 P2 C31 97.0(2) . . ?
O5 P2 Co2 109.13(14) . . ?
O4 P2 Co2 118.92(14) . . ?
C31 P2 Co2 117.81(18) . . ?
C23 O1 P1 124.7(4) . . ?
C17 O2 P1 121.9(3) . . ?
C43 O4 P2 125.9(3) . . ?
C37 O5 P2 120.9(3) . . ?
C1 N1 C2 120.0(5) . . ?
C1 N1 C3 121.3(5) . . ?
C2 N1 C3 118.6(5) . . ?
C4 N2 C5 123.0(5) . . ?
C4 N2 C6 121.2(5) . . ?
C5 N2 C6 115.7(4) . . ?
N1 C1 S1 126.1(4) . . ?
N1 C1 S2 124.2(5) . . ?
S1 C1 S2 109.6(3) . . ?
N1 C2 H2A 109.5 . . ?
N1 C2 H2B 109.5 . . ?
H2A C2 H2B 109.5 . . ?
N1 C2 H2C 109.5 . . ?
H2A C2 H2C 109.5 . . ?
H2B C2 H2C 109.5 . . ?
N1 C3 H3A 109.5 . . ?
N1 C3 H3B 109.5 . . ?
H3A C3 H3B 109.5 . . ?
N1 C3 H3C 109.5 . . ?
H3A C3 H3C 109.5 . . ?
H3B C3 H3C 109.5 . . ?
N2 C4 S4 125.7(4) . . ?
N2 C4 S3 123.3(4) . . ?
S4 C4 S3 111.0(2) . . ?
N2 C5 H5A 109.5 . . ?
N2 C5 H5B 109.5 . . ?
H5A C5 H5B 109.5 . . ?
N2 C5 H5C 109.5 . . ?
H5A C5 H5C 109.5 . . ?
H5B C5 H5C 109.5 . . ?
N2 C6 H6A 109.5 . . ?
N2 C6 H6B 109.5 . . ?
H6A C6 H6B 109.5 . . ?
N2 C6 H6C 109.5 . . ?
H6A C6 H6C 109.5 . . ?
H6B C6 H6C 109.5 . . ?
C12 C11 C16 116.4(5) . . ?
C12 C11 P1 123.6(4) . . ?
C16 C11 P1 120.0(4) . . ?
C11 C12 C13 122.9(5) . . ?
C11 C12 H12 118.5 . . ?
C13 C12 H12 118.5 . . ?
C14 C13 C12 118.2(6) . . ?
C14 C13 H13 120.9 . . ?
C12 C13 H13 120.9 . . ?
C13 C14 C15 121.4(6) . . ?
C13 C14 H14 119.3 . . ?
C15 C14 H14 119.3 . . ?
C16 C15 C14 117.9(5) . . ?
C16 C15 H15 121.0 . . ?
C14 C15 H15 121.0 . . ?
C15 C16 C11 123.2(5) . . ?
C15 C16 H16 118.4 . . ?
C11 C16 H16 118.4 . . ?
O2 C17 H17A 109.5 . . ?
O2 C17 H17B 109.5 . . ?
H17A C17 H17B 109.5 . . ?
O2 C17 H17C 109.5 . . ?
H17A C17 H17C 109.5 . . ?
H17B C17 H17C 109.5 . . ?
O1 C23 H23A 109.5 . . ?
O1 C23 H23B 109.5 . . ?
H23A C23 H23B 109.5 . . ?
O1 C23 H23C 109.5 . . ?
H23A C23 H23C 109.5 . . ?
H23B C23 H23C 109.5 . . ?
C32 C31 C36 121.0(5) . . ?
C32 C31 P2 117.5(5) . . ?
C36 C31 P2 121.5(5) . . ?
C31 C32 C33 118.0(6) . . ?
C31 C32 H32 121.0 . . ?
C33 C32 H32 121.0 . . ?
C34 C33 C32 122.4(7) . . ?
C34 C33 H33 118.8 . . ?
C32 C33 H33 118.8 . . ?
C33 C34 C35 118.4(6) . . ?
C33 C34 H34 120.8 . . ?
C35 C34 H34 120.8 . . ?
C36 C35 C34 122.8(6) . . ?
C36 C35 H35 118.6 . . ?
C34 C35 H35 118.6 . . ?
C35 C36 C31 117.5(6) . . ?
C35 C36 H36 121.3 . . ?
C31 C36 H36 121.3 . . ?
O5 C37 H37A 109.5 . . ?
O5 C37 H37B 109.5 . . ?
H37A C37 H37B 109.5 . . ?
O5 C37 H37C 109.5 . . ?
H37A C37 H37C 109.5 . . ?
H37B C37 H37C 109.5 . . ?
O4 C43 H43A 109.5 . . ?
O4 C43 H43B 109.5 . . ?
H43A C43 H43B 109.5 . . ?
O4 C43 H43C 109.5 . . ?
H43A C43 H43C 109.5 . . ?
H43B C43 H43C 109.5 . . ?
O51 C51 C53 123.1(8) . . ?
O51 C51 C52 121.9(8) . . ?
C53 C51 C52 115.0(7) . . ?
C51 C52 H52A 109.5 . . ?
C51 C52 H52B 109.5 . . ?
H52A C52 H52B 109.5 . . ?
C51 C52 H52C 109.5 . . ?
H52A C52 H52C 109.5 . . ?
H52B C52 H52C 109.5 . . ?
C51 C53 H53A 109.5 . . ?
C51 C53 H53B 109.5 . . ?
H53A C53 H53B 109.5 . . ?
C51 C53 H53C 109.5 . . ?
H53A C53 H53C 109.5 . . ?
H53B C53 H53C 109.5 . . ?
F4 B F2 128.4(8) . . ?
F4 B F3 112.3(10) . . ?
F2 B F3 111.5(11) . . ?
F4 B F1 100.4(12) . . ?
F2 B F1 99.4(9) . . ?
F3 B F1 97.8(6) . . ?

loop_
_geom_bond_atom_site_label_1
_geom_bond_atom_site_label_2
_geom_bond_distance
_geom_bond_site_symmetry_2
_geom_bond_publ_flag
Co1 S1 2.2587(12) . ?
Co1 S1 2.2588(12) 3_556 ?
Co1 P1 2.2632(15) 3_556 ?
Co1 P1 2.2632(15) . ?
Co1 S2 2.2675(12) 3_556 ?
Co1 S2 2.2675(12) . ?
Co2 S4 2.2647(12) . ?
Co2 S4 2.2648(12) 3_565 ?
Co2 S3 2.2684(12) . ?
Co2 S3 2.2684(12) 3_565 ?
Co2 P2 2.2688(14) 3_565 ?
Co2 P2 2.2688(14) . ?
S1 C1 1.719(6) . ?
S2 C1 1.724(5) . ?
S3 C4 1.719(5) . ?
S4 C4 1.705(5) . ?
P1 O2 1.597(3) . ?
P1 O1 1.600(4) . ?
P1 C11 1.796(5) . ?
P2 O5 1.598(3) . ?
P2 O4 1.605(3) . ?
P2 C31 1.835(5) . ?
F1 B 1.451(11) . ?
F2 B 1.258(11) . ?
F3 B 1.307(9) . ?
F4 B 1.255(11) . ?
O1 C23 1.414(5) . ?
O2 C17 1.442(5) . ?
O4 C43 1.429(5) . ?
O5 C37 1.456(5) . ?
O51 C51 1.175(8) . ?
N1 C1 1.315(6) . ?
N1 C2 1.466(6) . ?
N1 C3 1.474(6) . ?
N2 C4 1.303(5) . ?
N2 C5 1.465(6) . ?
N2 C6 1.485(6) . ?
C2 H2A 0.9600 . ?
C2 H2B 0.9600 . ?
C2 H2C 0.9600 . ?
C3 H3A 0.9600 . ?
C3 H3B 0.9600 . ?
C3 H3C 0.9600 . ?
C5 H5A 0.9600 . ?
C5 H5B 0.9600 . ?
C5 H5C 0.9600 . ?
C6 H6A 0.9600 . ?
C6 H6B 0.9600 . ?
C6 H6C 0.9600 . ?
C11 C12 1.391(6) . ?
C11 C16 1.391(6) . ?
C12 C13 1.398(7) . ?
C12 H12 0.9300 . ?
C13 C14 1.383(7) . ?
C13 H13 0.9300 . ?
C14 C15 1.398(7) . ?
C14 H14 0.9300 . ?
C15 C16 1.391(6) . ?
C15 H15 0.9300 . ?
C16 H16 0.9300 . ?
C17 H17A 0.9600 . ?
C17 H17B 0.9600 . ?
C17 H17C 0.9600 . ?
C23 H23A 0.9600 . ?
C23 H23B 0.9600 . ?
C23 H23C 0.9600 . ?
C31 C32 1.384(6) . ?
C31 C36 1.408(6) . ?
C32 C33 1.387(7) . ?
C32 H32 0.9300 . ?
C33 C34 1.356(9) . ?
C33 H33 0.9300 . ?
C34 C35 1.372(9) . ?
C34 H34 0.9300 . ?
C35 C36 1.367(7) . ?
C35 H35 0.9300 . ?
C36 H36 0.9300 . ?
C37 H37A 0.9600 . ?
C37 H37B 0.9600 . ?
C37 H37C 0.9600 . ?
C43 H43A 0.9600 . ?
C43 H43B 0.9600 . ?
C43 H43C 0.9600 . ?
C51 C53 1.446(9) . ?
C51 C52 1.497(9) . ?
C52 H52A 0.9600 . ?
C52 H52B 0.9600 . ?
C52 H52C 0.9600 . ?
C53 H53A 0.9600 . ?
C53 H53B 0.9600 . ?
C53 H53C 0.9600 . ?

loop_
_geom_torsion_atom_site_label_1
_geom_torsion_atom_site_label_2
_geom_torsion_atom_site_label_3
_geom_torsion_atom_site_label_4
_geom_torsion
_geom_torsion_site_symmetry_1
_geom_torsion_site_symmetry_2
_geom_torsion_site_symmetry_3
_geom_torsion_site_symmetry_4
_geom_torsion_publ_flag
S1 Co1 S1 C1 -88(100) 3_556 . . . ?
P1 Co1 S1 C1 97.17(17) 3_556 . . . ?
P1 Co1 S1 C1 -82.83(17) . . . . ?
S2 Co1 S1 C1 -178.09(17) 3_556 . . . ?
S2 Co1 S1 C1 1.91(17) . . . . ?
S1 Co1 S2 C1 -1.91(17) . . . . ?
S1 Co1 S2 C1 178.09(17) 3_556 . . . ?
P1 Co1 S2 C1 -89.14(17) 3_556 . . . ?
P1 Co1 S2 C1 90.86(17) . . . . ?
S2 Co1 S2 C1 -88(26) 3_556 . . . ?
S4 Co2 S3 C4 1.55(16) . . . . ?
S4 Co2 S3 C4 -178.45(16) 3_565 . . . ?
S3 Co2 S3 C4 7.1(3) 3_565 . . . ?
P2 Co2 S3 C4 96.64(16) 3_565 . . . ?
P2 Co2 S3 C4 -83.36(16) . . . . ?
S4 Co2 S4 C4 159.1(9) 3_565 . . . ?
S3 Co2 S4 C4 -1.56(16) . . . . ?
S3 Co2 S4 C4 178.44(16) 3_565 . . . ?
P2 Co2 S4 C4 -89.01(16) 3_565 . . . ?
P2 Co2 S4 C4 90.99(16) . . . . ?
S1 Co1 P1 O2 136.27(15) . . . . ?
S1 Co1 P1 O2 -43.73(15) 3_556 . . . ?
P1 Co1 P1 O2 -47(4) 3_556 . . . ?
S2 Co1 P1 O2 -120.43(15) 3_556 . . . ?
S2 Co1 P1 O2 59.57(15) . . . . ?
S1 Co1 P1 O1 -99.95(19) . . . . ?
S1 Co1 P1 O1 80.05(19) 3_556 . . . ?
P1 Co1 P1 O1 77(4) 3_556 . . . ?
S2 Co1 P1 O1 3.35(19) 3_556 . . . ?
S2 Co1 P1 O1 -176.65(19) . . . . ?
S1 Co1 P1 C11 17.4(2) . . . . ?
S1 Co1 P1 C11 -162.6(2) 3_556 . . . ?
P1 Co1 P1 C11 -166(4) 3_556 . . . ?
S2 Co1 P1 C11 120.7(2) 3_556 . . . ?
S2 Co1 P1 C11 -59.3(2) . . . . ?
S4 Co2 P2 O5 60.11(14) . . . . ?
S4 Co2 P2 O5 -119.89(14) 3_565 . . . ?
S3 Co2 P2 O5 136.93(15) . . . . ?
S3 Co2 P2 O5 -43.07(15) 3_565 . . . ?
P2 Co2 P2 O5 47.9(3) 3_565 . . . ?
S4 Co2 P2 O4 -177.32(16) . . . . ?
S4 Co2 P2 O4 2.68(16) 3_565 . . . ?
S3 Co2 P2 O4 -100.50(16) . . . . ?
S3 Co2 P2 O4 79.50(16) 3_565 . . . ?
P2 Co2 P2 O4 170.5(3) 3_565 . . . ?
S4 Co2 P2 C31 -60.7(2) . . . . ?
S4 Co2 P2 C31 119.3(2) 3_565 . . . ?
S3 Co2 P2 C31 16.1(2) . . . . ?
S3 Co2 P2 C31 -163.9(2) 3_565 . . . ?
P2 Co2 P2 C31 -72.9(4) 3_565 . . . ?
O2 P1 O1 C23 54.0(4) . . . . ?
C11 P1 O1 C23 160.5(4) . . . . ?
Co1 P1 O1 C23 -71.6(4) . . . . ?
O1 P1 O2 C17 45.7(4) . . . . ?
C11 P1 O2 C17 -55.6(4) . . . . ?
Co1 P1 O2 C17 177.1(3) . . . . ?
O5 P2 O4 C43 50.3(4) . . . . ?
C31 P2 O4 C43 159.3(4) . . . . ?
Co2 P2 O4 C43 -73.5(4) . . . . ?
O4 P2 O5 C37 47.3(4) . . . . ?
C31 P2 O5 C37 -55.3(4) . . . . ?
Co2 P2 O5 C37 177.0(3) . . . . ?
C2 N1 C1 S1 -4.4(8) . . . . ?
C3 N1 C1 S1 -179.8(4) . . . . ?
C2 N1 C1 S2 177.8(4) . . . . ?
C3 N1 C1 S2 2.3(8) . . . . ?
Co1 S1 C1 N1 179.3(5) . . . . ?
Co1 S1 C1 S2 -2.6(2) . . . . ?
Co1 S2 C1 N1 -179.2(5) . . . . ?
Co1 S2 C1 S1 2.6(2) . . . . ?
C5 N2 C4 S4 177.2(4) . . . . ?
C6 N2 C4 S4 -0.3(7) . . . . ?
C5 N2 C4 S3 -1.5(7) . . . . ?
C6 N2 C4 S3 -179.0(4) . . . . ?
Co2 S4 C4 N2 -176.7(5) . . . . ?
Co2 S4 C4 S3 2.2(2) . . . . ?
Co2 S3 C4 N2 176.7(4) . . . . ?
Co2 S3 C4 S4 -2.1(2) . . . . ?
O2 P1 C11 C12 -36.1(5) . . . . ?
O1 P1 C11 C12 -144.7(5) . . . . ?
Co1 P1 C11 C12 86.1(5) . . . . ?
O2 P1 C11 C16 144.9(4) . . . . ?
O1 P1 C11 C16 36.3(5) . . . . ?
Co1 P1 C11 C16 -92.9(4) . . . . ?
C16 C11 C12 C13 0.5(9) . . . . ?
P1 C11 C12 C13 -178.6(5) . . . . ?
C11 C12 C13 C14 -0.6(9) . . . . ?
C12 C13 C14 C15 0.4(9) . . . . ?
C13 C14 C15 C16 0.0(8) . . . . ?
C14 C15 C16 C11 -0.1(8) . . . . ?
C12 C11 C16 C15 -0.1(8) . . . . ?
P1 C11 C16 C15 179.0(4) . . . . ?
O5 P2 C31 C32 -35.4(5) . . . . ?
O4 P2 C31 C32 -145.0(4) . . . . ?
Co2 P2 C31 C32 87.0(4) . . . . ?
O5 P2 C31 C36 145.9(4) . . . . ?
O4 P2 C31 C36 36.3(5) . . . . ?
Co2 P2 C31 C36 -91.7(5) . . . . ?
C36 C31 C32 C33 1.5(8) . . . . ?
P2 C31 C32 C33 -177.2(4) . . . . ?
C31 C32 C33 C34 -1.0(10) . . . . ?
C32 C33 C34 C35 0.5(11) . . . . ?
C33 C34 C35 C36 -0.4(10) . . . . ?
C34 C35 C36 C31 0.8(9) . . . . ?
C32 C31 C36 C35 -1.4(8) . . . . ?
P2 C31 C36 C35 177.3(4) . . . . ?
